data_4326153
loop_
_publ_author_name
'Rong-Jia Wei'
'Jun Tao'
'Rong-Bin Huang'
'Lan-Sun Zheng'

_publ_contact_author_address
;
Department of Chemistry
Xiamen University
Xiamen 361005
P. R. China
;
_publ_contact_author_email taojun@xmu.edu.cn
_publ_contact_author_name 'Prof. Jun Tao'
_publ_contact_author_phone 86-592-2188138
_publ_section_title
;
 Reversible and Irreversible Vapor-Induced Guest Molecule Exchange in
 Spin-Crossover Compounds
;
_journal_name_full 'Inorganic Chemistry'
_journal_page_first 8553
_journal_page_last 8564
_journal_paper_doi 10.1021/ic201142t
_journal_volume 50
_journal_year 2011
_chemical_formula_sum 'C23 H26 Fe N6 O S2'
_chemical_formula_weight 522.47
_chemical_name_systematic
; 
 ? 
;
_space_group_IT_number 14
_symmetry_cell_setting monoclinic
_symmetry_space_group_name_Hall '-P 2ybc'
_symmetry_space_group_name_H-M 'P 1 21/c 1'
_atom_sites_solution_hydrogens geom
_atom_sites_solution_primary direct
_atom_sites_solution_secondary difmap
_audit_creation_method SHELXL-97
_cell_angle_alpha 90.00
_cell_angle_beta 93.000(5)
_cell_angle_gamma 90.00
_cell_formula_units_Z 4
_cell_length_a 12.3112(7)
_cell_length_b 11.9321(6)
_cell_length_c 17.8403(12)
_cell_measurement_temperature 240(2)
_cell_volume 2617.1(3)
_computing_cell_refinement 'CrysAlis RED, Oxford Diffraction Ltd.'
_computing_data_collection 'CrysAlis CCD, Oxford Diffraction Ltd.'
_computing_data_reduction 'CrysAlis RED, Oxford Diffraction Ltd.'
_computing_structure_refinement 'SHELXL-97 (Sheldrick, 1997)'
_computing_structure_solution 'SHELXS-97 (Sheldrick, 1990)'
_diffrn_ambient_temperature 240(2)
_diffrn_measured_fraction_theta_full 0.996
_diffrn_measured_fraction_theta_max 0.996
_diffrn_measurement_device_type 'Oxford Gemini S Ultra'
_diffrn_radiation_monochromator graphite
_diffrn_radiation_source 'fine-focus sealed tube'
_diffrn_radiation_type MoK\a
_diffrn_radiation_wavelength 0.71073
_diffrn_reflns_av_R_equivalents 0.0522
_diffrn_reflns_av_sigmaI/netI 0.1229
_diffrn_reflns_limit_h_max 15
_diffrn_reflns_limit_h_min -12
_diffrn_reflns_limit_k_max 13
_diffrn_reflns_limit_k_min -14
_diffrn_reflns_limit_l_max 22
_diffrn_reflns_limit_l_min -21
_diffrn_reflns_number 9991
_diffrn_reflns_theta_full 26.00
_diffrn_reflns_theta_max 26.00
_diffrn_reflns_theta_min 2.85
_exptl_absorpt_coefficient_mu 0.762
_exptl_absorpt_correction_T_max 0.9277
_exptl_absorpt_correction_T_min 0.8625
_exptl_absorpt_correction_type multi-scan
_exptl_absorpt_process_details
;
CrysAlis RED, Oxford Diffraction Ltd.,
Version 1.171.32.4 (release 27-04-2006 CrysAlis171 .NET)
(compiled Apr 27 2007,17:53:11)
empirical absorption correction using spherical harmonics,
implemented in SCALE3 ABSPACK scaling algorithm.
;
_exptl_crystal_colour yellow
_exptl_crystal_density_diffrn 1.326
_exptl_crystal_description block-like
_exptl_crystal_F_000 1088
_exptl_crystal_size_max 0.20
_exptl_crystal_size_mid 0.20
_exptl_crystal_size_min 0.10
_refine_diff_density_max 0.393
_refine_diff_density_min -0.425
_refine_diff_density_rms 0.059
_refine_ls_extinction_method none
_refine_ls_goodness_of_fit_ref 0.804
_refine_ls_hydrogen_treatment constr
_refine_ls_matrix_type full
_refine_ls_number_parameters 298
_refine_ls_number_reflns 5130
_refine_ls_number_restraints 1
_refine_ls_restrained_S_all 0.805
_refine_ls_R_factor_all 0.1123
_refine_ls_R_factor_gt 0.0501
_refine_ls_shift/su_max 0.052
_refine_ls_shift/su_mean 0.003
_refine_ls_structure_factor_coef Fsqd
_refine_ls_weighting_details 'calc w=1/[\s^2^(Fo^2^)+(0.0444P)^2^+0.0000P] where P=(Fo^2^+2Fc^2^)/3'
_refine_ls_weighting_scheme calc
_refine_ls_wR_factor_gt 0.0991
_refine_ls_wR_factor_ref 0.1096
_reflns_number_gt 2421
_reflns_number_total 5130
_reflns_threshold_expression >2sigma(I)
_cod_data_source_file ic201142t_si_001_07.cif
_cod_data_source_block iPrOHat240K
_cod_database_code 4326153

loop_
_symmetry_equiv_pos_as_xyz
'x, y, z'
'-x, y+1/2, -z+1/2'
'-x, -y, -z'
'x, -y-1/2, z-1/2'

loop_
_atom_site_label
_atom_site_type_symbol
_atom_site_fract_x
_atom_site_fract_y
_atom_site_fract_z
_atom_site_U_iso_or_equiv
_atom_site_adp_type
_atom_site_occupancy
_atom_site_symmetry_multiplicity
_atom_site_calc_flag
_atom_site_refinement_flags
Fe1 Fe 0.64237(4) 0.83410(4) 0.23709(3) 0.04058(17) Uani 1 1 d .
S1 S 0.72832(10) 0.51681(9) 0.08449(7) 0.0761(4) Uani 1 1 d .
S2 S 0.26563(9) 0.85710(11) 0.14362(8) 0.0903(5) Uani 1 1 d .
N1 N 0.6041(2) 0.7595(2) 0.34482(16) 0.0434(8) Uani 1 1 d .
N2 N 0.8174(2) 0.8521(2) 0.26899(18) 0.0509(8) Uani 1 1 d .
N3 N 0.6812(2) 0.9798(2) 0.16786(17) 0.0457(8) Uani 1 1 d .
N4 N 0.6433(2) 0.9783(2) 0.31751(16) 0.0414(8) Uani 1 1 d .
N5 N 0.6661(3) 0.6940(2) 0.17382(18) 0.0583(9) Uani 1 1 d .
N6 N 0.4770(3) 0.8575(2) 0.20428(19) 0.0566(9) Uani 1 1 d .
C1 C 0.6094(3) 0.6507(3) 0.3634(2) 0.0500(10) Uani 1 1 d .
H1A H 0.6358 0.6003 0.3289 0.060 Uiso 1 1 calc R
C2 C 0.5777(3) 0.6100(3) 0.4308(2) 0.0588(11) Uani 1 1 d .
H2A H 0.5815 0.5337 0.4414 0.071 Uiso 1 1 calc R
C3 C 0.5406(3) 0.6839(3) 0.4824(2) 0.0629(12) Uani 1 1 d .
H3A H 0.5184 0.6586 0.5284 0.075 Uiso 1 1 calc R
C4 C 0.5365(3) 0.7959(3) 0.4649(2) 0.0546(11) Uani 1 1 d .
H4A H 0.5125 0.8473 0.4996 0.066 Uiso 1 1 calc R
C5 C 0.5681(3) 0.8322(3) 0.3960(2) 0.0444(9) Uani 1 1 d .
C6 C 0.5610(3) 0.9518(3) 0.3721(2) 0.0512(11) Uani 1 1 d .
H6A H 0.4890 0.9667 0.3497 0.061 Uiso 1 1 calc R
H6B H 0.5719 0.9998 0.4158 0.061 Uiso 1 1 calc R
C7 C 0.8977(3) 0.8031(4) 0.2332(3) 0.0735(13) Uani 1 1 d .
H7A H 0.8809 0.7409 0.2033 0.088 Uiso 1 1 calc R
C8 C 1.0028(4) 0.8396(5) 0.2382(3) 0.1096(19) Uani 1 1 d .
H8A H 1.0561 0.8014 0.2134 0.132 Uiso 1 1 calc R
C9 C 1.0284(4) 0.9304(5) 0.2788(3) 0.112(2) Uani 1 1 d .
H9A H 1.0994 0.9573 0.2820 0.135 Uiso 1 1 calc R
C10 C 0.9462(4) 0.9846(4) 0.3166(3) 0.0868(15) Uani 1 1 d .
H10A H 0.9616 1.0484 0.3452 0.104 Uiso 1 1 calc R
C11 C 0.8418(3) 0.9412(3) 0.3107(2) 0.0531(10) Uani 1 1 d .
C12 C 0.7529(3) 0.9878(3) 0.3553(2) 0.0553(11) Uani 1 1 d .
H12A H 0.7530 0.9488 0.4030 0.066 Uiso 1 1 calc R
H12B H 0.7681 1.0662 0.3657 0.066 Uiso 1 1 calc R
C13 C 0.7225(3) 0.9773(3) 0.1008(2) 0.0589(11) Uani 1 1 d .
H13A H 0.7340 0.9082 0.0785 0.071 Uiso 1 1 calc R
C14 C 0.7493(3) 1.0734(4) 0.0625(2) 0.0717(13) Uani 1 1 d .
H14A H 0.7774 1.0691 0.0152 0.086 Uiso 1 1 calc R
C15 C 0.7335(3) 1.1751(4) 0.0960(3) 0.0723(13) Uani 1 1 d .
H15A H 0.7509 1.2410 0.0714 0.087 Uiso 1 1 calc R
C16 C 0.6923(3) 1.1793(3) 0.1651(2) 0.0602(11) Uani 1 1 d .
H16A H 0.6825 1.2477 0.1888 0.072 Uiso 1 1 calc R
C17 C 0.6655(3) 1.0805(3) 0.1996(2) 0.0472(10) Uani 1 1 d .
C18 C 0.6133(3) 1.0786(3) 0.2733(2) 0.0555(11) Uani 1 1 d .
H18A H 0.6350 1.1449 0.3018 0.067 Uiso 1 1 calc R
H18B H 0.5349 1.0807 0.2646 0.067 Uiso 1 1 calc R
C19 C 0.6924(3) 0.6203(3) 0.1365(2) 0.0473(10) Uani 1 1 d .
C20 C 0.3897(3) 0.8584(3) 0.1787(2) 0.0455(10) Uani 1 1 d .
C21 C 1.0137(8) 0.6914(9) 0.0045(7) 0.292(8) Uani 1 1 d D
H21A H 0.9846 0.6476 0.0440 0.438 Uiso 1 1 calc R
H21B H 1.0817 0.7239 0.0221 0.438 Uiso 1 1 calc R
H21C H 1.0251 0.6441 -0.0379 0.438 Uiso 1 1 calc R
C22 C 0.9469(11) 0.7692(11) -0.0148(9) 0.321(10) Uani 1 1 d D
H22A H 0.9649 0.8175 0.0285 0.385 Uiso 1 1 calc R
C23 C 0.9373(7) 0.8563(8) -0.0672(6) 0.222(4) Uani 1 1 d .
H23A H 1.0077 0.8733 -0.0850 0.333 Uiso 1 1 calc R
H23B H 0.9084 0.9215 -0.0439 0.333 Uiso 1 1 calc R
H23C H 0.8893 0.8338 -0.1086 0.333 Uiso 1 1 calc R
O1 O 0.8410(7) 0.7553(5) 0.0001(5) 0.291(4) Uani 1 1 d .
H1D H 0.8301 0.6923 0.0206 0.350 Uiso 1 1 d R

loop_
_atom_site_aniso_label
_atom_site_aniso_U_11
_atom_site_aniso_U_22
_atom_site_aniso_U_33
_atom_site_aniso_U_23
_atom_site_aniso_U_13
_atom_site_aniso_U_12
Fe1 0.0455(3) 0.0367(3) 0.0396(3) -0.0051(3) 0.0036(2) 0.0008(3)
S1 0.0893(9) 0.0630(7) 0.0769(10) -0.0246(6) 0.0133(7) 0.0176(6)
S2 0.0517(8) 0.1083(10) 0.1089(12) 0.0524(9) -0.0171(7) -0.0146(7)
N1 0.052(2) 0.0379(17) 0.041(2) 0.0006(14) 0.0051(15) 0.0021(15)
N2 0.047(2) 0.056(2) 0.050(2) -0.0101(17) 0.0055(16) 0.0025(17)
N3 0.053(2) 0.0457(18) 0.039(2) -0.0036(15) 0.0060(16) -0.0047(16)
N4 0.051(2) 0.0337(16) 0.040(2) -0.0013(14) 0.0075(16) 0.0044(15)
N5 0.065(2) 0.055(2) 0.056(2) -0.0166(18) 0.0082(18) 0.0005(18)
N6 0.049(2) 0.052(2) 0.068(3) 0.0018(17) -0.0038(19) 0.0001(18)
C1 0.063(3) 0.039(2) 0.048(3) -0.0040(19) -0.003(2) 0.000(2)
C2 0.082(3) 0.043(2) 0.051(3) 0.010(2) 0.002(2) -0.005(2)
C3 0.085(3) 0.059(3) 0.045(3) 0.006(2) 0.013(2) -0.010(2)
C4 0.074(3) 0.052(2) 0.039(3) -0.0026(19) 0.013(2) -0.003(2)
C5 0.046(2) 0.044(2) 0.043(2) -0.002(2) 0.0038(18) 0.002(2)
C6 0.066(3) 0.038(2) 0.051(3) -0.0058(18) 0.020(2) 0.004(2)
C7 0.050(3) 0.088(3) 0.083(4) -0.023(3) 0.004(2) 0.002(2)
C8 0.048(3) 0.159(5) 0.123(5) -0.049(4) 0.017(3) 0.001(4)
C9 0.055(4) 0.180(6) 0.104(5) -0.030(4) 0.012(3) -0.029(4)
C10 0.080(4) 0.104(4) 0.076(4) -0.022(3) 0.000(3) -0.032(3)
C11 0.051(3) 0.061(3) 0.046(3) 0.002(2) -0.006(2) -0.007(2)
C12 0.064(3) 0.056(2) 0.045(3) -0.011(2) 0.000(2) -0.005(2)
C13 0.072(3) 0.055(3) 0.050(3) -0.005(2) 0.003(2) -0.005(2)
C14 0.086(4) 0.081(3) 0.050(3) 0.004(3) 0.024(2) -0.004(3)
C15 0.083(3) 0.060(3) 0.076(4) 0.017(3) 0.017(3) -0.003(3)
C16 0.078(3) 0.043(2) 0.060(3) 0.003(2) 0.013(2) -0.010(2)
C17 0.049(2) 0.044(2) 0.048(3) 0.003(2) 0.0034(19) -0.0002(19)
C18 0.078(3) 0.037(2) 0.053(3) -0.003(2) 0.014(2) 0.004(2)
C19 0.049(2) 0.047(2) 0.046(3) -0.003(2) 0.0018(19) -0.0062(19)
C20 0.052(3) 0.037(2) 0.048(3) 0.0133(18) 0.008(2) -0.003(2)
C21 0.244(13) 0.224(11) 0.398(19) 0.118(11) -0.074(12) 0.041(9)
C22 0.282(17) 0.303(16) 0.40(2) 0.184(14) 0.267(17) 0.075(12)
C23 0.159(9) 0.253(11) 0.256(13) 0.022(9) 0.034(8) -0.009(7)
O1 0.308(10) 0.172(5) 0.403(13) 0.004(7) 0.100(9) -0.006(6)

loop_
_atom_type_symbol
_atom_type_description
_atom_type_scat_dispersion_real
_atom_type_scat_dispersion_imag
_atom_type_scat_source
C C 0.0033 0.0016 'International Tables Vol C Tables 4.2.6.8 and 6.1.1.4'
H H 0.0000 0.0000 'International Tables Vol C Tables 4.2.6.8 and 6.1.1.4'
N N 0.0061 0.0033 'International Tables Vol C Tables 4.2.6.8 and 6.1.1.4'
O O 0.0106 0.0060 'International Tables Vol C Tables 4.2.6.8 and 6.1.1.4'
S S 0.1246 0.1234 'International Tables Vol C Tables 4.2.6.8 and 6.1.1.4'
Fe Fe 0.3463 0.8444 'International Tables Vol C Tables 4.2.6.8 and 6.1.1.4'

loop_
_geom_angle_atom_site_label_1
_geom_angle_atom_site_label_2
_geom_angle_atom_site_label_3
_geom_angle
N5 Fe1 N6 96.81(12)
N5 Fe1 N1 101.25(12)
N6 Fe1 N1 92.79(12)
N5 Fe1 N3 107.12(12)
N6 Fe1 N3 88.55(11)
N1 Fe1 N3 151.23(11)
N5 Fe1 N2 93.20(12)
N6 Fe1 N2 166.78(11)
N1 Fe1 N2 93.72(11)
N3 Fe1 N2 80.23(11)
N5 Fe1 N4 169.93(12)
N6 Fe1 N4 92.80(11)
N1 Fe1 N4 75.20(10)
N3 Fe1 N4 76.04(10)
N2 Fe1 N4 77.79(11)
C1 N1 C5 117.9(3)
C1 N1 Fe1 126.9(2)
C5 N1 Fe1 115.2(2)
C11 N2 C7 117.9(3)
C11 N2 Fe1 114.3(2)
C7 N2 Fe1 124.7(3)
C13 N3 C17 118.0(3)
C13 N3 Fe1 126.5(3)
C17 N3 Fe1 115.4(2)
C18 N4 C6 111.5(3)
C18 N4 C12 112.3(3)
C6 N4 C12 110.9(3)
C18 N4 Fe1 106.8(2)
C6 N4 Fe1 106.12(19)
C12 N4 Fe1 108.9(2)
C19 N5 Fe1 171.3(3)
C20 N6 Fe1 169.9(3)
N1 C1 C2 123.1(3)
C3 C2 C1 118.8(3)
C2 C3 C4 118.9(4)
C3 C4 C5 120.0(4)
N1 C5 C4 121.3(3)
N1 C5 C6 115.9(3)
C4 C5 C6 122.7(3)
N4 C6 C5 111.2(3)
N2 C7 C8 123.5(4)
C9 C8 C7 119.5(5)
C8 C9 C10 118.7(5)
C11 C10 C9 118.7(5)
N2 C11 C10 121.7(4)
N2 C11 C12 116.6(3)
C10 C11 C12 121.5(4)
N4 C12 C11 113.9(3)
N3 C13 C14 122.7(4)
C15 C14 C13 118.5(4)
C16 C15 C14 119.7(4)
C15 C16 C17 118.9(4)
N3 C17 C16 122.2(4)
N3 C17 C18 115.7(3)
C16 C17 C18 122.0(3)
N4 C18 C17 112.2(3)
N5 C19 S1 179.6(4)
N6 C20 S2 178.7(4)
C21 C22 O1 118.1(10)
C21 C22 C23 138.7(10)
O1 C22 C23 100.0(11)

loop_
_geom_bond_atom_site_label_1
_geom_bond_atom_site_label_2
_geom_bond_distance
Fe1 N5 2.047(3)
Fe1 N6 2.108(3)
Fe1 N1 2.191(3)
Fe1 N3 2.199(3)
Fe1 N2 2.210(3)
Fe1 N4 2.240(3)
S1 C19 1.620(4)
S2 C20 1.621(4)
N1 C1 1.341(4)
N1 C5 1.351(4)
N2 C11 1.323(4)
N2 C7 1.339(5)
N3 C13 1.324(4)
N3 C17 1.347(4)
N4 C18 1.469(4)
N4 C6 1.476(4)
N4 C12 1.481(4)
N5 C19 1.159(4)
N6 C20 1.145(4)
C1 C2 1.373(5)
C2 C3 1.369(5)
C3 C4 1.372(5)
C4 C5 1.378(5)
C5 C6 1.492(4)
C7 C8 1.363(6)
C8 C9 1.332(6)
C9 C10 1.404(6)
C10 C11 1.385(5)
C11 C12 1.493(5)
C13 C14 1.383(5)
C14 C15 1.370(5)
C15 C16 1.360(5)
C16 C17 1.378(5)
C17 C18 1.495(5)
C21 C22 1.277(11)
C22 O1 1.354(11)
C22 C23 1.398(12)
